data_4074811
loop_
_publ_author_name
'Esteruelas, Miguel A.'
'Gonz\'alez, Ana I.'
'L\'opez, Ana M.'
'Oliv\'an, Montserrat'
'O\~nate, Enrique'

_publ_section_title
;
 Preparation of Half-Sandwich Osmium-Allyl Complexes by Consecutive
 C&#x2212;C Bond Formation and C&#x2212;H Bond Activation Reactions
;
_journal_issue 3
_journal_name_full Organometallics
_journal_page_first 693
_journal_paper_doi 10.1021/om050907b
_journal_volume 25
_journal_year 2006
_chemical_formula_sum 'C23 H35 Os P'
_chemical_formula_weight 532.68
_chemical_name_systematic
; 
 ? 
;
_space_group_IT_number 2
_symmetry_cell_setting triclinic
_symmetry_space_group_name_Hall '-P 1'
_symmetry_space_group_name_H-M 'P -1'
_atom_sites_solution_hydrogens geom
_atom_sites_solution_primary direct
_atom_sites_solution_secondary difmap
_audit_creation_method SHELXL-97
_cell_angle_alpha 99.221(2)
_cell_angle_beta 95.381(2)
_cell_angle_gamma 105.264(2)
_cell_formula_units_Z 2
_cell_length_a 9.0672(14)
_cell_length_b 10.3723(16)
_cell_length_c 11.6987(18)
_cell_measurement_reflns_used 954
_cell_measurement_temperature 100(2)
_cell_measurement_theta_max 28
_cell_measurement_theta_min 2
_cell_volume 1037.0(3)
_computing_cell_refinement 'SAINT+ v. 6.1 (Bruker AXS, 2000)'
_computing_data_collection 'SMART v. 5.625 (Bruker AXS, 2000)'
_computing_data_reduction 'SAINT+ v. 6.1 (Bruker AXS, 2000)'
_computing_molecular_graphics 'XP, SHELXTL v. 6.1 (Bruker, 2000)'
_computing_publication_material 'XCIF, SHELXTL v. 6.1 (Bruker, 2000)'
_computing_structure_refinement 'SHELXL-97 (Sheldrick, 1997)'
_computing_structure_solution 'SHELXS-97 (Sheldrick, 1990)'
_diffrn_ambient_temperature 100(2)
_diffrn_detector_area_resol_mean 8.26
_diffrn_measured_fraction_theta_full 0.990
_diffrn_measured_fraction_theta_max 0.922
_diffrn_measurement_device_type 'Bruker SMART APEX CCD system'
_diffrn_measurement_method '\w rotations with narrow frames'
_diffrn_radiation_monochromator graphite
_diffrn_radiation_source 'fine-focus sealed tube'
_diffrn_radiation_type MoK\a
_diffrn_radiation_wavelength 0.71073
_diffrn_reflns_av_R_equivalents 0.0193
_diffrn_reflns_av_sigmaI/netI 0.0231
_diffrn_reflns_limit_h_max 12
_diffrn_reflns_limit_h_min -12
_diffrn_reflns_limit_k_max 13
_diffrn_reflns_limit_k_min -13
_diffrn_reflns_limit_l_max 15
_diffrn_reflns_limit_l_min -15
_diffrn_reflns_number 13064
_diffrn_reflns_theta_full 27.50
_diffrn_reflns_theta_max 28.80
_diffrn_reflns_theta_min 1.78
_diffrn_standards_decay_% 'no decay'
_exptl_absorpt_coefficient_mu 6.229
_exptl_absorpt_correction_T_max 0.4002
_exptl_absorpt_correction_T_min 0.3411
_exptl_absorpt_correction_type multi-scan
_exptl_absorpt_process_details
; 
Absorption correction performed with SADABS program. This is based on the
method of Blessing: Blessing, R. H., Acta Crystallogr., Sect. A 1995, 51, 33.

SADABS: Area-Detector Absorption Correction. Bruker-AXS
within SAINT+ package, v. 6.1 (2000).
;
_exptl_crystal_colour yellow
_exptl_crystal_density_diffrn 1.706
_exptl_crystal_density_method 'not measured'
_exptl_crystal_description 'irregular prism'
_exptl_crystal_F_000 528
_exptl_crystal_size_max 0.22
_exptl_crystal_size_mid 0.20
_exptl_crystal_size_min 0.18
_refine_diff_density_max 1.191
_refine_diff_density_min -0.467
_refine_diff_density_rms 0.090
_refine_ls_extinction_method none
_refine_ls_goodness_of_fit_ref 1.110
_refine_ls_hydrogen_treatment mixed
_refine_ls_matrix_type full
_refine_ls_number_parameters 248
_refine_ls_number_reflns 4967
_refine_ls_number_restraints 0
_refine_ls_restrained_S_all 1.110
_refine_ls_R_factor_all 0.0181
_refine_ls_R_factor_gt 0.0174
_refine_ls_shift/su_max 0.002
_refine_ls_shift/su_mean 0.000
_refine_ls_structure_factor_coef Fsqd
_refine_ls_weighting_details 'calc w=1/[\s^2^(Fo^2^)+(0.0207P)^2^+0.2244P] where P=(Fo^2^+2Fc^2^)/3'
_refine_ls_weighting_scheme calc
_refine_ls_wR_factor_gt 0.0418
_refine_ls_wR_factor_ref 0.0421
_reflns_number_gt 4841
_reflns_number_total 4967
_reflns_threshold_expression >2sigma(I)
_cod_data_source_file om050907bsi20051121_063054.cif
_cod_data_source_block mae1601s
_cod_original_sg_symbol_H-M P-1
_cod_database_code 4074811

loop_
_symmetry_equiv_pos_as_xyz
'x, y, z'
'-x, -y, -z'

loop_
_atom_site_label
_atom_site_type_symbol
_atom_site_fract_x
_atom_site_fract_y
_atom_site_fract_z
_atom_site_U_iso_or_equiv
_atom_site_adp_type
_atom_site_occupancy
_atom_site_symmetry_multiplicity
_atom_site_calc_flag
_atom_site_refinement_flags
Os Os 0.733527(10) 0.541019(8) 0.730178(7) 0.01559(4) Uani 1 1 d .
P P 0.75792(7) 0.32200(6) 0.69148(5) 0.01570(12) Uani 1 1 d .
C1 C 0.5113(3) 0.5774(3) 0.7692(2) 0.0261(6) Uani 1 1 d .
H1 H 0.4260 0.5578 0.7119 0.031 Uiso 1 1 calc R
C2 C 0.6291(3) 0.7030(3) 0.8024(2) 0.0249(5) Uani 1 1 d .
H2 H 0.6331 0.7810 0.7717 0.030 Uiso 1 1 calc R
C3 C 0.7399(3) 0.6894(3) 0.8905(2) 0.0253(5) Uani 1 1 d .
H3 H 0.8297 0.7562 0.9262 0.030 Uiso 1 1 calc R
C4 C 0.6896(3) 0.5561(3) 0.9145(2) 0.0265(6) Uani 1 1 d .
H4 H 0.7396 0.5202 0.9691 0.032 Uiso 1 1 calc R
C5 C 0.5476(3) 0.4873(3) 0.8390(2) 0.0259(6) Uani 1 1 d .
H5 H 0.4889 0.3983 0.8363 0.031 Uiso 1 1 calc R
C6 C 0.7247(3) 0.5344(3) 0.5409(2) 0.0201(5) Uani 1 1 d .
H6A H 0.633(3) 0.546(3) 0.502(2) 0.022(7) Uiso 1 1 d .
H6B H 0.767(3) 0.469(3) 0.501(2) 0.024(7) Uiso 1 1 d .
C7 C 0.8310(3) 0.6559(2) 0.6081(2) 0.0188(5) Uani 1 1 d .
H7 H 0.809(3) 0.738(3) 0.613(2) 0.015(6) Uiso 1 1 d .
C8 C 0.9605(3) 0.6418(2) 0.6797(2) 0.0192(5) Uani 1 1 d .
H8 H 1.007(3) 0.576(3) 0.645(3) 0.028(8) Uiso 1 1 d .
C9 C 1.0724(3) 0.7637(2) 0.7550(2) 0.0193(5) Uani 1 1 d .
C10 C 1.0379(3) 0.8863(3) 0.7881(2) 0.0260(6) Uani 1 1 d .
H10 H 0.9391 0.8920 0.7653 0.031 Uiso 1 1 calc R
C11 C 1.1475(3) 1.0005(3) 0.8544(2) 0.0301(6) Uani 1 1 d .
H11 H 1.1214 1.0812 0.8749 0.036 Uiso 1 1 calc R
C12 C 1.2943(3) 0.9951(3) 0.8900(2) 0.0284(6) Uani 1 1 d .
H12 H 1.3678 1.0714 0.9342 0.034 Uiso 1 1 calc R
C13 C 1.3308(3) 0.8744(3) 0.8588(2) 0.0288(6) Uani 1 1 d .
H13 H 1.4295 0.8693 0.8826 0.035 Uiso 1 1 calc R
C14 C 1.2218(3) 0.7606(3) 0.7925(2) 0.0242(5) Uani 1 1 d .
H14 H 1.2489 0.6803 0.7725 0.029 Uiso 1 1 calc R
C15 C 0.7569(3) 0.2461(2) 0.8260(2) 0.0190(5) Uani 1 1 d .
H15 H 0.6664 0.2605 0.8600 0.023 Uiso 1 1 calc R
C16 C 0.8959(3) 0.3214(3) 0.9207(2) 0.0277(6) Uani 1 1 d .
H16A H 0.8683 0.3091 0.9963 0.042 Uiso 1 1 calc R
H16B H 0.9247 0.4168 0.9181 0.042 Uiso 1 1 calc R
H16C H 0.9812 0.2854 0.9067 0.042 Uiso 1 1 calc R
C17 C 0.7357(3) 0.0925(3) 0.8097(2) 0.0280(6) Uani 1 1 d .
H17A H 0.8191 0.0708 0.7733 0.042 Uiso 1 1 calc R
H17B H 0.6395 0.0446 0.7609 0.042 Uiso 1 1 calc R
H17C H 0.7353 0.0658 0.8845 0.042 Uiso 1 1 calc R
C18 C 0.9262(3) 0.2936(2) 0.6200(2) 0.0219(5) Uani 1 1 d .
H18 H 0.9352 0.3489 0.5591 0.026 Uiso 1 1 calc R
C19 C 1.0795(3) 0.3501(3) 0.7018(3) 0.0288(6) Uani 1 1 d .
H19A H 1.0933 0.2839 0.7474 0.043 Uiso 1 1 calc R
H19B H 1.0788 0.4320 0.7531 0.043 Uiso 1 1 calc R
H19C H 1.1627 0.3698 0.6565 0.043 Uiso 1 1 calc R
C20 C 0.9140(4) 0.1490(3) 0.5563(3) 0.0360(7) Uani 1 1 d .
H20A H 1.0062 0.1492 0.5221 0.054 Uiso 1 1 calc R
H20B H 0.8264 0.1188 0.4959 0.054 Uiso 1 1 calc R
H20C H 0.9017 0.0885 0.6111 0.054 Uiso 1 1 calc R
C21 C 0.5928(3) 0.1923(2) 0.5940(2) 0.0216(5) Uani 1 1 d .
H21 H 0.6144 0.1041 0.5902 0.026 Uiso 1 1 calc R
C22 C 0.4406(3) 0.1797(3) 0.6422(3) 0.0316(6) Uani 1 1 d .
H22A H 0.4128 0.2631 0.6437 0.047 Uiso 1 1 calc R
H22B H 0.4515 0.1620 0.7201 0.047 Uiso 1 1 calc R
H22C H 0.3613 0.1061 0.5932 0.047 Uiso 1 1 calc R
C23 C 0.5701(4) 0.2148(3) 0.4681(2) 0.0336(7) Uani 1 1 d .
H23A H 0.4957 0.1363 0.4205 0.050 Uiso 1 1 calc R
H23B H 0.6667 0.2286 0.4378 0.050 Uiso 1 1 calc R
H23C H 0.5336 0.2935 0.4670 0.050 Uiso 1 1 calc R

loop_
_atom_site_aniso_label
_atom_site_aniso_U_11
_atom_site_aniso_U_22
_atom_site_aniso_U_33
_atom_site_aniso_U_23
_atom_site_aniso_U_13
_atom_site_aniso_U_12
Os 0.01551(5) 0.01350(5) 0.01738(5) 0.00162(3) 0.00167(3) 0.00450(4)
P 0.0169(3) 0.0130(3) 0.0165(3) 0.0022(2) 0.0025(2) 0.0035(2)
C1 0.0194(13) 0.0309(14) 0.0283(13) -0.0014(11) 0.0033(10) 0.0119(11)
C2 0.0270(14) 0.0224(13) 0.0290(13) 0.0012(10) 0.0068(11) 0.0147(11)
C3 0.0235(13) 0.0240(13) 0.0249(13) -0.0045(10) 0.0035(10) 0.0063(10)
C4 0.0313(15) 0.0317(14) 0.0221(12) 0.0053(11) 0.0087(11) 0.0168(12)
C5 0.0247(14) 0.0223(13) 0.0315(14) 0.0017(11) 0.0131(11) 0.0068(11)
C6 0.0216(13) 0.0189(12) 0.0201(12) 0.0054(10) 0.0009(10) 0.0059(10)
C7 0.0220(13) 0.0154(11) 0.0200(11) 0.0052(9) 0.0032(9) 0.0059(9)
C8 0.0193(12) 0.0168(11) 0.0225(12) 0.0046(9) 0.0047(9) 0.0056(9)
C9 0.0195(12) 0.0193(11) 0.0199(11) 0.0063(9) 0.0042(9) 0.0048(9)
C10 0.0242(14) 0.0200(12) 0.0319(14) 0.0019(11) -0.0033(11) 0.0075(10)
C11 0.0360(16) 0.0185(12) 0.0318(14) 0.0016(11) -0.0015(12) 0.0050(11)
C12 0.0263(14) 0.0261(13) 0.0246(13) 0.0029(11) 0.0002(11) -0.0044(11)
C13 0.0166(13) 0.0380(16) 0.0283(13) 0.0052(12) 0.0015(10) 0.0030(11)
C14 0.0192(13) 0.0266(13) 0.0277(13) 0.0052(11) 0.0059(10) 0.0073(10)
C15 0.0214(12) 0.0170(11) 0.0190(11) 0.0060(9) 0.0031(9) 0.0043(9)
C16 0.0305(15) 0.0282(14) 0.0218(12) 0.0055(11) -0.0017(11) 0.0053(11)
C17 0.0411(16) 0.0191(12) 0.0245(13) 0.0066(10) 0.0041(12) 0.0084(11)
C18 0.0250(13) 0.0163(11) 0.0285(13) 0.0068(10) 0.0118(10) 0.0088(10)
C19 0.0228(14) 0.0338(15) 0.0375(15) 0.0153(12) 0.0098(11) 0.0143(12)
C20 0.0463(18) 0.0203(13) 0.0485(18) 0.0076(12) 0.0281(15) 0.0135(13)
C21 0.0253(13) 0.0155(11) 0.0210(12) 0.0035(9) -0.0004(10) 0.0019(10)
C22 0.0215(14) 0.0267(14) 0.0393(16) 0.0004(12) -0.0040(12) 0.0004(11)
C23 0.0492(19) 0.0196(13) 0.0232(13) 0.0018(11) -0.0083(12) 0.0003(12)

loop_
_atom_type_symbol
_atom_type_description
_atom_type_scat_dispersion_real
_atom_type_scat_dispersion_imag
_atom_type_scat_source
C C 0.0033 0.0016 'International Tables Vol C Tables 4.2.6.8 and 6.1.1.4'
H H 0.0000 0.0000 'International Tables Vol C Tables 4.2.6.8 and 6.1.1.4'
P P 0.1023 0.0942 'International Tables Vol C Tables 4.2.6.8 and 6.1.1.4'
Os Os -1.2165 7.6030 'International Tables Vol C Tables 4.2.6.8 and 6.1.1.4'

loop_
_geom_angle_atom_site_label_1
_geom_angle_atom_site_label_2
_geom_angle_atom_site_label_3
_geom_angle
C7 Os C6 38.59(9)
C7 Os C3 106.44(10)
C6 Os C3 138.41(10)
C7 Os C5 149.03(10)
C6 Os C5 131.28(10)
C3 Os C5 62.45(10)
C7 Os C4 143.41(10)
C6 Os C4 166.78(10)
C3 Os C4 37.35(10)
C5 Os C4 37.67(10)
C7 Os C1 111.86(10)
C6 Os C1 103.99(10)
C3 Os C1 62.65(10)
C5 Os C1 37.23(10)
C4 Os C1 62.79(10)
C7 Os C2 91.32(10)
C6 Os C2 107.56(10)
C3 Os C2 37.30(10)
C5 Os C2 61.96(10)
C4 Os C2 62.27(10)
C1 Os C2 37.25(10)
C7 Os C8 38.35(9)
C6 Os C8 66.95(9)
C3 Os C8 98.84(10)
C5 Os C8 160.07(10)
C4 Os C8 122.96(10)
C1 Os C8 142.24(10)
C2 Os C8 108.04(10)
C7 Os P 111.21(7)
C6 Os P 86.30(7)
C3 Os P 135.06(7)
C5 Os P 93.73(7)
C4 Os P 100.46(7)
C1 Os P 120.85(8)
C2 Os P 155.58(8)
C8 Os P 95.79(6)
C21 P C15 100.26(11)
C21 P C18 101.54(12)
C15 P C18 107.27(11)
C21 P Os 115.65(8)
C15 P Os 111.64(8)
C18 P Os 118.49(8)
C5 C1 C2 107.5(2)
C5 C1 Os 71.25(15)
C2 C1 Os 71.73(14)
C5 C1 H1 126.2
C2 C1 H1 126.2
Os C1 H1 122.5
C3 C2 C1 108.4(2)
C3 C2 Os 70.75(14)
C1 C2 Os 71.02(14)
C3 C2 H2 125.8
C1 C2 H2 125.8
Os C2 H2 124.1
C4 C3 C2 108.2(2)
C4 C3 Os 71.50(14)
C2 C3 Os 71.95(14)
C4 C3 H3 125.9
C2 C3 H3 125.9
Os C3 H3 122.3
C3 C4 C5 107.3(2)
C3 C4 Os 71.14(15)
C5 C4 Os 71.09(15)
C3 C4 H4 126.3
C5 C4 H4 126.3
Os C4 H4 123.1
C1 C5 C4 108.6(2)
C1 C5 Os 71.52(15)
C4 C5 Os 71.24(15)
C1 C5 H5 125.7
C4 C5 H5 125.7
Os C5 H5 123.2
C7 C6 Os 67.57(14)
C7 C6 H6A 115.4(17)
Os C6 H6A 116.0(17)
C7 C6 H6B 117.1(18)
Os C6 H6B 115.0(17)
H6A C6 H6B 117(2)
C6 C7 C8 117.4(2)
C6 C7 Os 73.84(14)
C8 C7 Os 75.17(14)
C6 C7 H7 120.5(17)
C8 C7 H7 121.6(17)
Os C7 H7 113.4(16)
C7 C8 C9 120.1(2)
C7 C8 Os 66.48(13)
C9 C8 Os 122.60(17)
C7 C8 H8 115.4(18)
C9 C8 H8 113.5(18)
Os C8 H8 110.9(18)
C10 C9 C14 116.8(2)
C10 C9 C8 123.0(2)
C14 C9 C8 120.2(2)
C11 C10 C9 121.6(3)
C11 C10 H10 119.2
C9 C10 H10 119.2
C12 C11 C10 120.5(3)
C12 C11 H11 119.7
C10 C11 H11 119.7
C11 C12 C13 118.9(2)
C11 C12 H12 120.6
C13 C12 H12 120.6
C12 C13 C14 120.7(3)
C12 C13 H13 119.7
C14 C13 H13 119.7
C13 C14 C9 121.6(2)
C13 C14 H14 119.2
C9 C14 H14 119.2
C17 C15 C16 109.4(2)
C17 C15 P 117.39(17)
C16 C15 P 113.29(17)
C17 C15 H15 105.2
C16 C15 H15 105.2
P C15 H15 105.2
C15 C16 H16A 109.5
C15 C16 H16B 109.5
H16A C16 H16B 109.5
C15 C16 H16C 109.5
H16A C16 H16C 109.5
H16B C16 H16C 109.5
C15 C17 H17A 109.5
C15 C17 H17B 109.5
H17A C17 H17B 109.5
C15 C17 H17C 109.5
H17A C17 H17C 109.5
H17B C17 H17C 109.5
C19 C18 C20 109.2(2)
C19 C18 P 112.96(18)
C20 C18 P 118.03(18)
C19 C18 H18 105.1
C20 C18 H18 105.1
P C18 H18 105.1
C18 C19 H19A 109.5
C18 C19 H19B 109.5
H19A C19 H19B 109.5
C18 C19 H19C 109.5
H19A C19 H19C 109.5
H19B C19 H19C 109.5
C18 C20 H20A 109.5
C18 C20 H20B 109.5
H20A C20 H20B 109.5
C18 C20 H20C 109.5
H20A C20 H20C 109.5
H20B C20 H20C 109.5
C22 C21 C23 108.3(2)
C22 C21 P 112.54(18)
C23 C21 P 114.61(18)
C22 C21 H21 107.0
C23 C21 H21 107.0
P C21 H21 107.0
C21 C22 H22A 109.5
C21 C22 H22B 109.5
H22A C22 H22B 109.5
C21 C22 H22C 109.5
H22A C22 H22C 109.5
H22B C22 H22C 109.5
C21 C23 H23A 109.5
C21 C23 H23B 109.5
H23A C23 H23B 109.5
C21 C23 H23C 109.5
H23A C23 H23C 109.5
H23B C23 H23C 109.5

loop_
_geom_bond_atom_site_label_1
_geom_bond_atom_site_label_2
_geom_bond_distance
Os C7 2.115(2)
Os C6 2.197(2)
Os C3 2.213(2)
Os C5 2.216(3)
Os C4 2.218(3)
Os C1 2.219(3)
Os C2 2.229(2)
Os C8 2.229(2)
Os P 2.3170(7)
P C21 1.866(3)
P C15 1.869(2)
P C18 1.873(2)
C1 C5 1.416(4)
C1 C2 1.421(4)
C1 H1 0.9300
C2 C3 1.420(4)
C2 H2 0.9300
C3 C4 1.419(4)
C3 H3 0.9300
C4 C5 1.431(4)
C4 H4 0.9300
C5 H5 0.9300
C6 C7 1.427(3)
C6 H6A 0.96(3)
C6 H6B 0.94(3)
C7 C8 1.431(3)
C7 H7 0.92(3)
C8 C9 1.485(3)
C8 H8 0.95(3)
C9 C10 1.393(3)
C9 C14 1.394(4)
C10 C11 1.391(4)
C10 H10 0.9300
C11 C12 1.375(4)
C11 H11 0.9300
C12 C13 1.380(4)
C12 H12 0.9300
C13 C14 1.385(4)
C13 H13 0.9300
C14 H14 0.9300
C15 C17 1.532(3)
C15 C16 1.538(3)
C15 H15 0.9800
C16 H16A 0.9600
C16 H16B 0.9600
C16 H16C 0.9600
C17 H17A 0.9600
C17 H17B 0.9600
C17 H17C 0.9600
C18 C19 1.527(4)
C18 C20 1.536(3)
C18 H18 0.9800
C19 H19A 0.9600
C19 H19B 0.9600
C19 H19C 0.9600
C20 H20A 0.9600
C20 H20B 0.9600
C20 H20C 0.9600
C21 C22 1.521(4)
C21 C23 1.531(4)
C21 H21 0.9800
C22 H22A 0.9600
C22 H22B 0.9600
C22 H22C 0.9600
C23 H23A 0.9600
C23 H23B 0.9600
C23 H23C 0.9600
